data_4124732
loop_
_publ_author_name
'Cheng, Bichu'
'Trauner, Dirk'

_publ_section_title
;
 A Highly Convergent and Biomimetic Total Synthesis of Portentol.
;
_journal_issue 43
_journal_name_full 'Journal of the American Chemical Society'
_journal_page_first 13800
_journal_page_last 13803
_journal_paper_doi 10.1021/jacs.5b10009
_journal_volume 137
_journal_year 2015
_chemical_absolute_configuration syn
_chemical_formula_moiety 'C17 H24 O5'
_chemical_formula_sum 'C17 H24 O5'
_chemical_formula_weight 308.36
_chemical_name_systematic
;
 ?
;
_space_group_crystal_system orthorhombic
_space_group_IT_number 19
_space_group_name_Hall 'P 2ac 2ab'
_space_group_name_H-M_alt 'P 21 21 21'
_symmetry_space_group_name_Hall 'P 2ac 2ab'
_symmetry_space_group_name_H-M 'P 21 21 21'
_atom_sites_solution_hydrogens mixed
_audit_block_code C17H24O5_tq018_trauner
_audit_creation_method SHELXL-2014
_audit_update_record 15-Apr-15
_cell_angle_alpha 90
_cell_angle_beta 90
_cell_angle_gamma 90
_cell_formula_units_Z 4
_cell_length_a 7.8970(3)
_cell_length_b 12.6031(5)
_cell_length_c 16.0496(7)
_cell_measurement_reflns_used 9942
_cell_measurement_temperature 173(2)
_cell_measurement_theta_max 25.2866
_cell_measurement_theta_min 2.5381
_cell_volume 1597.36(11)
_computing_cell_refinement 'APEX2 v2012.4-3 (Bruker AXS)'
_computing_data_collection 'Bruker Instrument Service v3.0.21'
_computing_data_reduction 'SAINT V8.18C (Bruker AXS Inc., 2011)'
_computing_structure_refinement
;
Sheldrick, G. M. (2008).
<i>Acta Cryst.</i> A<b>64</b>, 112--122.
;
_computing_structure_solution
;
A. Altomare, M. C. Burla, M. Camalli, G. L. Cascarano, C. Giacovazzo, A.
Guagliardi, A. G. G. Moliterni, G. Polidori, R. Spagna: SIR97: a new tool for
crystal structure determination and refinement; J. Appl. Crystallogr. 1999,
32, 115-119.
;
_diffrn_ambient_temperature 173(2)
_diffrn_detector_area_resol_mean 10.4167
_diffrn_measured_fraction_theta_full 0.999
_diffrn_measured_fraction_theta_max 0.999
_diffrn_measurement_device 'fixed-chi three-circle diffractometer'
_diffrn_measurement_device_type 'Bruker D8Quest'
_diffrn_measurement_method 'mix of phi and omega scans'
_diffrn_radiation_collimation 'focusing mirrors'
_diffrn_radiation_monochromator 'focusing mirrors'
_diffrn_radiation_type MoK\a
_diffrn_radiation_wavelength 0.71073
_diffrn_reflns_av_R_equivalents 0.0451
_diffrn_reflns_av_unetI/netI 0.0227
_diffrn_reflns_laue_measured_fraction_full 0.999
_diffrn_reflns_laue_measured_fraction_max 0.999
_diffrn_reflns_limit_h_max 9
_diffrn_reflns_limit_h_min -9
_diffrn_reflns_limit_k_max 15
_diffrn_reflns_limit_k_min -15
_diffrn_reflns_limit_l_max 18
_diffrn_reflns_limit_l_min -19
_diffrn_reflns_number 27034
_diffrn_reflns_point_group_measured_fraction_full 1.000
_diffrn_reflns_point_group_measured_fraction_max 0.999
_diffrn_reflns_theta_full 25.240
_diffrn_reflns_theta_max 25.36
_diffrn_reflns_theta_min 2.538
_diffrn_source 'micro focus source'
_diffrn_source_current 1
_diffrn_source_power 50
_diffrn_source_type 'Bruker I\mS'
_diffrn_source_voltage 50
_exptl_absorpt_coefficient_mu 0.093
_exptl_absorpt_correction_T_max 0.9580
_exptl_absorpt_correction_T_min 0.9028
_exptl_absorpt_correction_type multi-scan
_exptl_absorpt_process_details 'SADABS V2012/1 (Bruker AXS Inc.)'
_exptl_crystal_colour colourless
_exptl_crystal_density_diffrn 1.282
_exptl_crystal_density_method 'not measured'
_exptl_crystal_description block
_exptl_crystal_F_000 664
_exptl_crystal_size_max 0.100
_exptl_crystal_size_mid 0.090
_exptl_crystal_size_min 0.070
_refine_diff_density_max 0.165
_refine_diff_density_min -0.201
_refine_diff_density_rms 0.042
_refine_ls_abs_structure_details
;
 Flack x determined using 1047 quotients [(I+)-(I-)]/[(I+)+(I-)]
 (Parsons, Flack and Wagner, Acta Cryst. B69 (2013) 249-259).
;
_refine_ls_abs_structure_Flack -0.6(3)
_refine_ls_extinction_method none
_refine_ls_goodness_of_fit_ref 1.069
_refine_ls_hydrogen_treatment mixed
_refine_ls_matrix_type full
_refine_ls_number_parameters 211
_refine_ls_number_reflns 2938
_refine_ls_number_restraints 0
_refine_ls_restrained_S_all 1.069
_refine_ls_R_factor_all 0.0373
_refine_ls_R_factor_gt 0.0305
_refine_ls_shift/su_max 0.000
_refine_ls_shift/su_mean 0.000
_refine_ls_structure_factor_coef Fsqd
_refine_ls_weighting_details 'w=1/[\s^2^(Fo^2^)+(0.0370P)^2^+0.2567P] where P=(Fo^2^+2Fc^2^)/3'
_refine_ls_weighting_scheme calc
_refine_ls_wR_factor_gt 0.0701
_refine_ls_wR_factor_ref 0.0729
_reflns_Friedel_coverage 0.726
_reflns_friedel_fraction_full 1.000
_reflns_friedel_fraction_max 1.000
_reflns_number_gt 2654
_reflns_number_total 2938
_reflns_threshold_expression 'I > 2\s(I)'
_cod_data_source_file ja5b10009_si_003.cif
_cod_data_source_block tq018
_cod_depositor_comments 'Adding full bibliography for 4124730--4124732.cif.'
_cod_database_code 4124732
_shelx_space_group_comment
;
The symmetry employed for this shelxl refinement is uniquely defined
by the following loop, which should always be used as a source of
symmetry information in preference to the above space-group names.
They are only intended as comments.
;
_shelxl_version_number 2014-3

loop_
_space_group_symop_operation_xyz
'x, y, z'
'-x+1/2, -y, z+1/2'
'x+1/2, -y+1/2, -z'
'-x, y+1/2, -z+1/2'

loop_
_atom_site_label
_atom_site_type_symbol
_atom_site_fract_x
_atom_site_fract_y
_atom_site_fract_z
_atom_site_U_iso_or_equiv
_atom_site_adp_type
_atom_site_occupancy
_atom_site_site_symmetry_order
_atom_site_calc_flag
_atom_site_refinement_flags_posn
_atom_site_refinement_flags_adp
C1 C 0.4367(3) 0.61963(15) 0.39331(12) 0.0209(4) Uani 1 1 d . .
C2 C 0.2701(2) 0.56523(15) 0.42016(13) 0.0223(4) Uani 1 1 d . .
H2A H 0.2764 0.4904 0.3997 0.027 Uiso 1 1 calc R U
C3 C 0.2584(3) 0.55933(16) 0.51490(13) 0.0241(4) Uani 1 1 d . .
H3A H 0.1587 0.5140 0.5293 0.029 Uiso 1 1 calc R U
C4 C 0.4172(3) 0.50521(16) 0.54977(12) 0.0237(4) Uani 1 1 d . .
H4 H 0.4255 0.4339 0.5228 0.028 Uiso 1 1 calc R U
C5 C 0.5719(3) 0.56839(16) 0.52302(12) 0.0227(4) Uani 1 1 d . .
H5 H 0.5630 0.6419 0.5460 0.027 Uiso 1 1 calc R U
C6 C 0.4646(3) 0.60761(17) 0.29942(12) 0.0237(5) Uani 1 1 d . .
H6 H 0.3637 0.6366 0.2694 0.028 Uiso 1 1 calc R U
C7 C 0.4944(3) 0.49411(19) 0.27097(14) 0.0340(5) Uani 1 1 d . .
H7A H 0.5127 0.4930 0.2106 0.051 Uiso 1 1 calc R U
H7B H 0.3954 0.4507 0.2848 0.051 Uiso 1 1 calc R U
H7C H 0.5945 0.4654 0.2992 0.051 Uiso 1 1 calc R U
C8 C 0.6176(3) 0.70494(16) 0.19774(12) 0.0236(5) Uani 1 1 d . .
C9 C 0.7841(3) 0.75181(15) 0.17550(12) 0.0220(4) Uani 1 1 d . .
C10 C 0.8148(3) 0.77639(16) 0.09212(13) 0.0264(5) Uani 1 1 d . .
H10 H 0.7281 0.7667 0.0518 0.032 Uiso 1 1 calc R U
C11 C 0.9710(3) 0.81481(17) 0.06821(13) 0.0300(5) Uani 1 1 d . .
H11 H 0.9915 0.8315 0.0114 0.036 Uiso 1 1 calc R U
C12 C 1.0981(3) 0.82918(18) 0.12653(14) 0.0355(5) Uani 1 1 d . .
H12 H 1.2060 0.8548 0.1097 0.043 Uiso 1 1 calc R U
C13 C 1.0673(3) 0.80607(19) 0.20968(14) 0.0340(5) Uani 1 1 d . .
H13 H 1.1538 0.8169 0.2499 0.041 Uiso 1 1 calc R U
C14 C 0.9111(3) 0.76736(16) 0.23418(13) 0.0275(5) Uani 1 1 d . .
H14 H 0.8907 0.7514 0.2911 0.033 Uiso 1 1 calc R U
C15 C 0.1120(3) 0.61377(19) 0.38107(13) 0.0292(5) Uani 1 1 d . .
H15A H 0.1171 0.6056 0.3204 0.044 Uiso 1 1 calc R U
H15B H 0.1062 0.6893 0.3952 0.044 Uiso 1 1 calc R U
H15C H 0.0113 0.5775 0.4025 0.044 Uiso 1 1 calc R U
C16 C 0.4034(3) 0.48696(19) 0.64337(13) 0.0349(5) Uani 1 1 d . .
H16A H 0.3026 0.4442 0.6553 0.052 Uiso 1 1 calc R U
H16B H 0.3944 0.5555 0.6719 0.052 Uiso 1 1 calc R U
H16C H 0.5045 0.4494 0.6631 0.052 Uiso 1 1 calc R U
C17 C 0.7389(3) 0.52091(19) 0.54976(14) 0.0323(5) Uani 1 1 d . .
H17A H 0.7462 0.4475 0.5299 0.049 Uiso 1 1 calc R U
H17B H 0.7467 0.5220 0.6107 0.049 Uiso 1 1 calc R U
H17C H 0.8320 0.5624 0.5260 0.049 Uiso 1 1 calc R U
O1 O 0.57902(16) 0.57419(10) 0.43281(8) 0.0224(3) Uani 1 1 d . .
O2 O 0.42089(19) 0.72889(10) 0.41504(9) 0.0237(3) Uani 1 1 d . .
H2 H 0.522(4) 0.757(2) 0.4139(17) 0.052(8) Uiso 1 1 d . .
O3 O 0.23232(18) 0.66246(12) 0.55231(9) 0.0281(3) Uani 1 1 d . .
H3 H 0.291(3) 0.707(2) 0.5212(15) 0.039(7) Uiso 1 1 d . .
O4 O 0.61218(17) 0.67031(12) 0.27731(8) 0.0246(3) Uani 1 1 d . .
O5 O 0.50153(19) 0.69513(14) 0.14932(9) 0.0378(4) Uani 1 1 d . .

loop_
_atom_site_aniso_label
_atom_site_aniso_U_11
_atom_site_aniso_U_22
_atom_site_aniso_U_33
_atom_site_aniso_U_23
_atom_site_aniso_U_13
_atom_site_aniso_U_12
C1 0.0190(10) 0.0206(10) 0.0230(10) 0.0008(8) 0.0005(8) 0.0003(8)
C2 0.0190(10) 0.0230(10) 0.0248(11) 0.0002(9) 0.0014(9) -0.0024(8)
C3 0.0237(11) 0.0239(10) 0.0247(11) 0.0010(9) 0.0043(9) -0.0020(9)
C4 0.0268(11) 0.0228(10) 0.0215(10) 0.0020(8) 0.0034(9) 0.0029(9)
C5 0.0250(11) 0.0255(10) 0.0176(10) -0.0008(8) 0.0001(8) 0.0023(9)
C6 0.0208(11) 0.0278(11) 0.0226(10) 0.0031(9) 0.0011(8) -0.0041(9)
C7 0.0412(13) 0.0354(13) 0.0253(11) -0.0037(9) 0.0074(10) -0.0019(11)
C8 0.0255(11) 0.0265(11) 0.0189(10) 0.0024(8) 0.0018(9) 0.0037(9)
C9 0.0251(11) 0.0201(10) 0.0210(10) 0.0019(8) 0.0032(8) 0.0040(9)
C10 0.0300(11) 0.0262(11) 0.0231(11) 0.0015(9) 0.0004(9) 0.0035(9)
C11 0.0332(12) 0.0309(11) 0.0260(11) 0.0048(9) 0.0100(9) 0.0014(9)
C12 0.0274(12) 0.0394(13) 0.0399(13) 0.0043(10) 0.0088(10) -0.0036(11)
C13 0.0281(11) 0.0396(13) 0.0342(12) 0.0036(10) -0.0018(10) -0.0053(11)
C14 0.0283(12) 0.0318(11) 0.0226(10) 0.0031(9) 0.0018(10) -0.0009(10)
C15 0.0206(11) 0.0399(12) 0.0271(11) 0.0017(10) 0.0003(9) -0.0022(10)
C16 0.0374(13) 0.0416(13) 0.0256(11) 0.0090(10) 0.0041(10) 0.0037(11)
C17 0.0260(12) 0.0430(13) 0.0280(11) 0.0056(10) -0.0009(10) 0.0060(10)
O1 0.0182(7) 0.0290(7) 0.0200(7) 0.0028(6) 0.0018(6) 0.0024(6)
O2 0.0224(7) 0.0213(7) 0.0273(7) 0.0000(6) 0.0013(6) -0.0017(6)
O3 0.0270(8) 0.0306(8) 0.0265(8) -0.0007(7) 0.0057(7) 0.0060(7)
O4 0.0209(7) 0.0337(8) 0.0194(7) 0.0058(6) 0.0015(6) -0.0038(6)
O5 0.0270(8) 0.0602(11) 0.0260(8) 0.0111(8) -0.0042(7) -0.0072(8)

loop_
_atom_type_symbol
_atom_type_description
_atom_type_scat_dispersion_real
_atom_type_scat_dispersion_imag
_atom_type_scat_source
C C 0.0033 0.0016 'International Tables Vol C Tables 4.2.6.8 and 6.1.1.4'
H H 0.0000 0.0000 'International Tables Vol C Tables 4.2.6.8 and 6.1.1.4'
O O 0.0106 0.0060 'International Tables Vol C Tables 4.2.6.8 and 6.1.1.4'

loop_
_geom_angle_atom_site_label_1
_geom_angle_atom_site_label_2
_geom_angle_atom_site_label_3
_geom_angle
O1 C1 O2 110.57(16)
O1 C1 C6 106.70(16)
O2 C1 C6 110.43(15)
O1 C1 C2 111.89(15)
O2 C1 C2 106.61(16)
C6 C1 C2 110.69(16)
C15 C2 C3 112.37(16)
C15 C2 C1 113.83(16)
C3 C2 C1 110.55(16)
C15 C2 H2A 106.5
C3 C2 H2A 106.5
C1 C2 H2A 106.5
O3 C3 C2 112.24(16)
O3 C3 C4 111.40(16)
C2 C3 C4 109.66(16)
O3 C3 H3A 107.8
C2 C3 H3A 107.8
C4 C3 H3A 107.8
C5 C4 C16 114.51(18)
C5 C4 C3 108.73(15)
C16 C4 C3 111.64(18)
C5 C4 H4 107.2
C16 C4 H4 107.2
C3 C4 H4 107.2
O1 C5 C17 105.66(16)
O1 C5 C4 109.83(16)
C17 C5 C4 114.45(16)
O1 C5 H5 108.9
C17 C5 H5 108.9
C4 C5 H5 108.9
O4 C6 C7 108.30(17)
O4 C6 C1 107.60(15)
C7 C6 C1 114.29(17)
O4 C6 H6 108.8
C7 C6 H6 108.8
C1 C6 H6 108.8
C6 C7 H7A 109.5
C6 C7 H7B 109.5
H7A C7 H7B 109.5
C6 C7 H7C 109.5
H7A C7 H7C 109.5
H7B C7 H7C 109.5
O5 C8 O4 123.47(19)
O5 C8 C9 123.91(18)
O4 C8 C9 112.57(17)
C14 C9 C10 119.6(2)
C14 C9 C8 122.16(18)
C10 C9 C8 118.21(18)
C11 C10 C9 120.0(2)
C11 C10 H10 120.0
C9 C10 H10 120.0
C10 C11 C12 120.4(2)
C10 C11 H11 119.8
C12 C11 H11 119.8
C11 C12 C13 119.7(2)
C11 C12 H12 120.1
C13 C12 H12 120.1
C14 C13 C12 120.2(2)
C14 C13 H13 119.9
C12 C13 H13 119.9
C13 C14 C9 120.0(2)
C13 C14 H14 120.0
C9 C14 H14 120.0
C2 C15 H15A 109.5
C2 C15 H15B 109.5
H15A C15 H15B 109.5
C2 C15 H15C 109.5
H15A C15 H15C 109.5
H15B C15 H15C 109.5
C4 C16 H16A 109.5
C4 C16 H16B 109.5
H16A C16 H16B 109.5
C4 C16 H16C 109.5
H16A C16 H16C 109.5
H16B C16 H16C 109.5
C5 C17 H17A 109.5
C5 C17 H17B 109.5
H17A C17 H17B 109.5
C5 C17 H17C 109.5
H17A C17 H17C 109.5
H17B C17 H17C 109.5
C1 O1 C5 115.97(14)
C1 O2 H2 107.8(18)
C3 O3 H3 105.4(16)
C8 O4 C6 115.61(15)

loop_
_geom_bond_atom_site_label_1
_geom_bond_atom_site_label_2
_geom_bond_distance
C1 O1 1.412(2)
C1 O2 1.426(2)
C1 C6 1.530(3)
C1 C2 1.545(3)
C2 C15 1.525(3)
C2 C3 1.525(3)
C2 H2A 1.0000
C3 O3 1.446(2)
C3 C4 1.533(3)
C3 H3A 1.0000
C4 C5 1.520(3)
C4 C16 1.524(3)
C4 H4 1.0000
C5 O1 1.451(2)
C5 C17 1.510(3)
C5 H5 1.0000
C6 O4 1.452(2)
C6 C7 1.520(3)
C6 H6 1.0000
C7 H7A 0.9800
C7 H7B 0.9800
C7 H7C 0.9800
C8 O5 1.208(2)
C8 O4 1.350(2)
C8 C9 1.485(3)
C9 C14 1.390(3)
C9 C10 1.395(3)
C10 C11 1.380(3)
C10 H10 0.9500
C11 C12 1.384(3)
C11 H11 0.9500
C12 C13 1.387(3)
C12 H12 0.9500
C13 C14 1.384(3)
C13 H13 0.9500
C14 H14 0.9500
C15 H15A 0.9800
C15 H15B 0.9800
C15 H15C 0.9800
C16 H16A 0.9800
C16 H16B 0.9800
C16 H16C 0.9800
C17 H17A 0.9800
C17 H17B 0.9800
C17 H17C 0.9800
O2 H2 0.87(3)
O3 H3 0.89(3)

loop_
_geom_hbond_atom_site_label_D
_geom_hbond_atom_site_label_H
_geom_hbond_atom_site_label_A
_geom_hbond_distance_DH
_geom_hbond_distance_HA
_geom_hbond_distance_DA
_geom_hbond_angle_DHA
_geom_hbond_site_symmetry_A
O2 H2 O3 0.87(3) 2.02(3) 2.863(2) 162(3) 3_566
O3 H3 O2 0.89(3) 2.01(3) 2.788(2) 146(2) .

loop_
_geom_torsion_atom_site_label_1
_geom_torsion_atom_site_label_2
_geom_torsion_atom_site_label_3
_geom_torsion_atom_site_label_4
_geom_torsion
O1 C1 C2 C15 178.28(17)
O2 C1 C2 C15 57.3(2)
C6 C1 C2 C15 -62.8(2)
O1 C1 C2 C3 50.7(2)
O2 C1 C2 C3 -70.31(19)
C6 C1 C2 C3 169.56(17)
C15 C2 C3 O3 -58.2(2)
C1 C2 C3 O3 70.1(2)
C15 C2 C3 C4 177.37(16)
C1 C2 C3 C4 -54.2(2)
O3 C3 C4 C5 -66.2(2)
C2 C3 C4 C5 58.7(2)
O3 C3 C4 C16 61.1(2)
C2 C3 C4 C16 -174.03(18)
C16 C4 C5 O1 175.77(17)
C3 C4 C5 O1 -58.6(2)
C16 C4 C5 C17 57.1(2)
C3 C4 C5 C17 -177.23(18)
O1 C1 C6 O4 -64.33(19)
O2 C1 C6 O4 55.9(2)
C2 C1 C6 O4 173.70(15)
O1 C1 C6 C7 56.0(2)
O2 C1 C6 C7 176.19(18)
C2 C1 C6 C7 -66.0(2)
O5 C8 C9 C14 176.2(2)
O4 C8 C9 C14 -6.4(3)
O5 C8 C9 C10 -6.6(3)
O4 C8 C9 C10 170.81(17)
C14 C9 C10 C11 0.7(3)
C8 C9 C10 C11 -176.58(18)
C9 C10 C11 C12 0.0(3)
C10 C11 C12 C13 -0.8(3)
C11 C12 C13 C14 0.9(3)
C12 C13 C14 C9 -0.2(3)
C10 C9 C14 C13 -0.6(3)
C8 C9 C14 C13 176.6(2)
O2 C1 O1 C5 65.23(19)
C6 C1 O1 C5 -174.65(15)
C2 C1 O1 C5 -53.4(2)
C17 C5 O1 C1 -178.16(16)
C4 C5 O1 C1 57.9(2)
O5 C8 O4 C6 7.5(3)
C9 C8 O4 C6 -169.97(16)
C7 C6 O4 C8 81.9(2)
C1 C6 O4 C8 -154.09(16)
